data_4337038
loop_
_publ_author_name
'Guoliang Liu'
'Zhanfeng Ju'
'Daqiang Yuan'
'Maochun Hong'

_publ_section_title
;
 In Situ Construction of a Coordination Zirconocene Tetrahedron
;
_journal_name_full 'Inorganic Chemistry'
_journal_page_first 13815
_journal_page_last 13817
_journal_paper_doi 10.1021/ic402428m
_journal_volume 52
_journal_year 2013
_chemical_formula_sum 'C168 H132 Cl4 O40 Zr12'
_chemical_formula_weight 4027.17
_chemical_name_systematic
;
 ?
;
_space_group_crystal_system cubic
_space_group_IT_number 216
_space_group_name_Hall 'F -4 2 3'
_space_group_name_H-M_alt 'F -4 3 m'
_symmetry_space_group_name_Hall 'F -4 2 3'
_symmetry_space_group_name_H-M 'F -4 3 m'
_atom_sites_solution_hydrogens mixed
_audit_creation_method SHELXL-2013
_cell_angle_alpha 90
_cell_angle_beta 90
_cell_angle_gamma 90
_cell_formula_units_Z 4
_cell_length_a 37.5532(15)
_cell_length_b 37.5532(15)
_cell_length_c 37.5532(15)
_cell_measurement_reflns_used 1768
_cell_measurement_temperature 100.0(1)
_cell_measurement_theta_max 35.5270
_cell_measurement_theta_min 3.8940
_cell_volume 52959(4)
_computing_structure_refinement 'SHELXL-2013 (Sheldrick, 2013)'
_diffrn_ambient_temperature 100.0(1)
_diffrn_detector_area_resol_mean 10.5594
_diffrn_measured_fraction_theta_full 0.702
_diffrn_measured_fraction_theta_max 0.962
_diffrn_measurement_device_type 'SuperNova, Dual, Cu at zero, Atlas'
_diffrn_measurement_method '\w scans'
_diffrn_radiation_type 'Cu K\a'
_diffrn_radiation_wavelength 1.54184
_diffrn_reflns_av_R_equivalents 0.0751
_diffrn_reflns_av_unetI/netI 0.1097
_diffrn_reflns_Laue_measured_fraction_full 0.702
_diffrn_reflns_Laue_measured_fraction_max 0.962
_diffrn_reflns_limit_h_max 39
_diffrn_reflns_limit_h_min -18
_diffrn_reflns_limit_k_max 36
_diffrn_reflns_limit_k_min -20
_diffrn_reflns_limit_l_max 20
_diffrn_reflns_limit_l_min -25
_diffrn_reflns_number 8272
_diffrn_reflns_point_group_measured_fraction_full 0.701
_diffrn_reflns_point_group_measured_fraction_max 0.965
_diffrn_reflns_theta_full 67.684
_diffrn_reflns_theta_max 55.691
_diffrn_reflns_theta_min 3.329
_diffrn_source 'SuperNova (Cu) x-ray Source'
_exptl_absorpt_coefficient_mu 2.235
_exptl_absorpt_correction_T_max 1.00000
_exptl_absorpt_correction_T_min 0.45845
_exptl_absorpt_correction_type multi-scan
_exptl_absorpt_process_details
;
CrysAlisPro, Agilent Technologies,
Version 1.171.36.28 (release 01-02-2013 CrysAlis171 .NET)
(compiled Feb  1 2013,16:14:44)
empirical absorption correction using spherical harmonics,
 implemented in SCALE3 ABSPACK scaling algorithm.
;
_exptl_crystal_colour colorless
_exptl_crystal_density_diffrn 0.505
_exptl_crystal_description block
_exptl_crystal_F_000 8032
_exptl_crystal_size_max 0.040
_exptl_crystal_size_mid 0.030
_exptl_crystal_size_min 0.030
_refine_diff_density_max 0.418
_refine_diff_density_min -0.313
_refine_diff_density_rms 0.050
_refine_ls_abs_structure_details
;
 Refined as an inversion twin.
;
_refine_ls_abs_structure_Flack 0.40(5)
_refine_ls_extinction_method none
_refine_ls_goodness_of_fit_ref 0.829
_refine_ls_hydrogen_treatment constr
_refine_ls_matrix_type full
_refine_ls_number_parameters 82
_refine_ls_number_reflns 2449
_refine_ls_number_restraints 83
_refine_ls_restrained_S_all 0.822
_refine_ls_R_factor_all 0.1583
_refine_ls_R_factor_gt 0.0811
_refine_ls_shift/su_max 0.000
_refine_ls_shift/su_mean 0.000
_refine_ls_structure_factor_coef Fsqd
_refine_ls_weighting_details 'w=1/[\s^2^(Fo^2^)+(0.1297P)^2^] where P=(Fo^2^+2Fc^2^)/3'
_refine_ls_weighting_scheme calc
_refine_ls_wR_factor_gt 0.1963
_refine_ls_wR_factor_ref 0.2280
_reflns_Friedel_coverage 0.904
_reflns_Friedel_fraction_full 0.699
_reflns_Friedel_fraction_max 0.968
_reflns_number_gt 928
_reflns_number_total 2449
_reflns_threshold_expression 'I > 2\s(I)'
_cod_data_source_file ic402428m_si_005.cif
_cod_data_source_block Zr-tetrahedron-4
_cod_original_cell_volume 52959(6)
_cod_database_code 4337038
_shelx_space_group_comment
;
The symmetry employed for this shelxl refinement is uniquely defined
by the following loop, which should always be used as a source of
symmetry information in preference to the above space-group names.
They are only intended as comments.
;
_shelx_estimated_absorpt_t_min 0.916
_shelx_estimated_absorpt_t_max 0.936

loop_
_space_group_symop_operation_xyz
'x, y, z'
'y, -x, -z'
'-x, -y, z'
'-y, x, -z'
'-x, z, -y'
'x, -y, -z'
'-x, -z, y'
'-z, -y, x'
'-x, y, -z'
'z, -y, -x'
'z, x, y'
'y, z, x'
'-y, -z, x'
'z, -x, -y'
'-y, z, -x'
'-z, -x, y'
'-z, x, -y'
'y, -z, -x'
'-y, -x, z'
'y, x, z'
'x, -z, -y'
'x, z, y'
'-z, y, -x'
'z, y, x'
'x, y+1/2, z+1/2'
'y, -x+1/2, -z+1/2'
'-x, -y+1/2, z+1/2'
'-y, x+1/2, -z+1/2'
'-x, z+1/2, -y+1/2'
'x, -y+1/2, -z+1/2'
'-x, -z+1/2, y+1/2'
'-z, -y+1/2, x+1/2'
'-x, y+1/2, -z+1/2'
'z, -y+1/2, -x+1/2'
'z, x+1/2, y+1/2'
'y, z+1/2, x+1/2'
'-y, -z+1/2, x+1/2'
'z, -x+1/2, -y+1/2'
'-y, z+1/2, -x+1/2'
'-z, -x+1/2, y+1/2'
'-z, x+1/2, -y+1/2'
'y, -z+1/2, -x+1/2'
'-y, -x+1/2, z+1/2'
'y, x+1/2, z+1/2'
'x, -z+1/2, -y+1/2'
'x, z+1/2, y+1/2'
'-z, y+1/2, -x+1/2'
'z, y+1/2, x+1/2'
'x+1/2, y, z+1/2'
'y+1/2, -x, -z+1/2'
'-x+1/2, -y, z+1/2'
'-y+1/2, x, -z+1/2'
'-x+1/2, z, -y+1/2'
'x+1/2, -y, -z+1/2'
'-x+1/2, -z, y+1/2'
'-z+1/2, -y, x+1/2'
'-x+1/2, y, -z+1/2'
'z+1/2, -y, -x+1/2'
'z+1/2, x, y+1/2'
'y+1/2, z, x+1/2'
'-y+1/2, -z, x+1/2'
'z+1/2, -x, -y+1/2'
'-y+1/2, z, -x+1/2'
'-z+1/2, -x, y+1/2'
'-z+1/2, x, -y+1/2'
'y+1/2, -z, -x+1/2'
'-y+1/2, -x, z+1/2'
'y+1/2, x, z+1/2'
'x+1/2, -z, -y+1/2'
'x+1/2, z, y+1/2'
'-z+1/2, y, -x+1/2'
'z+1/2, y, x+1/2'
'x+1/2, y+1/2, z'
'y+1/2, -x+1/2, -z'
'-x+1/2, -y+1/2, z'
'-y+1/2, x+1/2, -z'
'-x+1/2, z+1/2, -y'
'x+1/2, -y+1/2, -z'
'-x+1/2, -z+1/2, y'
'-z+1/2, -y+1/2, x'
'-x+1/2, y+1/2, -z'
'z+1/2, -y+1/2, -x'
'z+1/2, x+1/2, y'
'y+1/2, z+1/2, x'
'-y+1/2, -z+1/2, x'
'z+1/2, -x+1/2, -y'
'-y+1/2, z+1/2, -x'
'-z+1/2, -x+1/2, y'
'-z+1/2, x+1/2, -y'
'y+1/2, -z+1/2, -x'
'-y+1/2, -x+1/2, z'
'y+1/2, x+1/2, z'
'x+1/2, -z+1/2, -y'
'x+1/2, z+1/2, y'
'-z+1/2, y+1/2, -x'
'z+1/2, y+1/2, x'

loop_
_atom_site_label
_atom_site_type_symbol
_atom_site_fract_x
_atom_site_fract_y
_atom_site_fract_z
_atom_site_U_iso_or_equiv
_atom_site_adp_type
_atom_site_occupancy
_atom_site_site_symmetry_order
_atom_site_calc_flag
_atom_site_refinement_flags_posn
_atom_site_refinement_flags_adp
_atom_site_refinement_flags_occupancy
Zr1 Zr 0.39246(5) 0.10754(5) 0.54491(6) 0.1466(13) Uani 1 2 d S T P
Cl1 Cl 0.5000 0.1364(7) 0.5000 0.276(11) Uani 0.6666 4 d S T P
O1 O 0.3937(4) 0.0525(2) 0.5525(2) 0.154(6) Uani 1 2 d S T P
H1O H 0.3941 0.0364 0.5365 0.185 Uiso 1 2 d R U P
O2 O 0.4045(4) 0.0955(4) 0.5955(4) 0.150(10) Uani 1 6 d S T P
O3 O 0.3370(2) 0.1069(3) 0.5638(2) 0.129(4) Uani 1 1 d D . .
C1 C 0.3254(5) 0.0907(2) 0.5907(2) 0.135(5) Uani 1 2 d DS TU P
C2 C 0.2919(4) 0.10599(18) 0.60599(18) 0.135(5) Uani 1 2 d DS TU P
C5 C 0.2292(4) 0.1348(2) 0.6348(2) 0.129(5) Uani 1 2 d DS TU P
C6 C 0.1957(4) 0.1497(3) 0.6497(3) 0.129(5) Uani 1 2 d DS TU P
C7 C 0.1797(2) 0.1797(2) 0.6347(3) 0.107(8) Uani 1 2 d DS T P
H7 H 0.1895 0.1895 0.6135 0.129 Uiso 1 2 calc R U P
C8 C 0.3614(4) 0.1386(4) 0.4881(5) 0.231(9) Uani 1 2 d DS TU P
H8 H 0.3435 0.1565 0.4893 0.277 Uiso 1 2 calc R U P
C9 C 0.3558(4) 0.1012(4) 0.4871(3) 0.214(7) Uani 1 1 d D U .
H9 H 0.3334 0.0895 0.4874 0.257 Uiso 1 1 calc R U .
C10 C 0.3895(4) 0.0845(4) 0.4854(4) 0.214(7) Uani 1 1 d D U .
H10 H 0.3936 0.0596 0.4845 0.257 Uiso 1 1 calc R U .
C3 C 0.2759(4) 0.1360(3) 0.5906(3) 0.169(6) Uani 1 1 d D U .
H3 H 0.2865 0.1467 0.5702 0.202 Uiso 1 1 calc R U .
C4 C 0.2447(4) 0.1503(3) 0.6046(3) 0.169(6) Uani 1 1 d D U .
H4 H 0.2340 0.1705 0.5938 0.202 Uiso 1 1 calc R U .

loop_
_atom_site_aniso_label
_atom_site_aniso_U_11
_atom_site_aniso_U_22
_atom_site_aniso_U_33
_atom_site_aniso_U_23
_atom_site_aniso_U_13
_atom_site_aniso_U_12
Zr1 0.1556(17) 0.1556(17) 0.129(2) -0.0382(11) 0.0382(11) 0.0379(19)
Cl1 0.214(12) 0.40(3) 0.214(12) 0.000 0.038(16) 0.000
O1 0.193(15) 0.134(8) 0.134(8) -0.073(10) 0.058(7) 0.058(7)
O2 0.150(10) 0.150(10) 0.150(10) -0.023(11) 0.023(11) 0.023(11)
O3 0.124(8) 0.165(9) 0.097(7) -0.023(7) 0.002(6) -0.002(7)
C1 0.132(7) 0.137(5) 0.137(5) 0.006(4) 0.003(3) 0.003(3)
C2 0.132(7) 0.137(5) 0.137(5) 0.006(4) 0.003(3) 0.003(3)
C5 0.129(7) 0.129(5) 0.129(5) 0.000(4) 0.001(3) 0.001(3)
C6 0.129(7) 0.129(5) 0.129(5) 0.000(4) 0.001(3) 0.001(3)
C7 0.128(12) 0.128(12) 0.065(14) 0.038(10) 0.038(10) 0.058(14)
C8 0.230(9) 0.230(9) 0.232(11) 0.001(4) -0.001(4) 0.000(6)
C9 0.218(8) 0.215(8) 0.211(8) 0.003(4) 0.000(4) -0.001(4)
C10 0.218(8) 0.215(8) 0.211(8) 0.003(4) 0.000(4) -0.001(4)
C3 0.167(7) 0.169(6) 0.169(6) 0.004(4) 0.008(4) 0.001(4)
C4 0.167(7) 0.169(6) 0.169(6) 0.004(4) 0.008(4) 0.001(4)

loop_
_atom_type_symbol
_atom_type_description
_atom_type_scat_dispersion_real
_atom_type_scat_dispersion_imag
_atom_type_scat_source
C C 0.0181 0.0091 'International Tables Vol C Tables 4.2.6.8 and 6.1.1.4'
H H 0.0000 0.0000 'International Tables Vol C Tables 4.2.6.8 and 6.1.1.4'
O O 0.0492 0.0322 'International Tables Vol C Tables 4.2.6.8 and 6.1.1.4'
Zr Zr -0.1862 2.2449 'International Tables Vol C Tables 4.2.6.8 and 6.1.1.4'
Cl Cl 0.3639 0.7018 'International Tables Vol C Tables 4.2.6.8 and 6.1.1.4'

loop_
_geom_angle_atom_site_label_1
_geom_angle_atom_site_label_2
_geom_angle_atom_site_label_3
_geom_angle
_geom_angle_site_symmetry_1
_geom_angle_site_symmetry_3
O2 Zr1 O1 69.0(5) . .
O2 Zr1 O1 69.0(5) . 40_655
O1 Zr1 O1 86.3(8) . 40_655
O2 Zr1 O3 84.6(5) . .
O1 Zr1 O3 88.1(5) . .
O1 Zr1 O3 153.3(3) 40_655 .
O2 Zr1 O3 84.6(5) . 91
O1 Zr1 O3 153.3(3) . 91
O1 Zr1 O3 88.1(5) 40_655 91
O3 Zr1 O3 85.2(5) . 91
O2 Zr1 C10 144.2(7) . .
O1 Zr1 C10 76.7(4) . .
O1 Zr1 C10 99.4(4) 40_655 .
O3 Zr1 C10 104.7(4) . .
O3 Zr1 C10 130.0(4) 91 .
O2 Zr1 C10 144.2(7) . 91
O1 Zr1 C10 99.4(4) . 91
O1 Zr1 C10 76.7(4) 40_655 91
O3 Zr1 C10 130.0(4) . 91
O3 Zr1 C10 104.7(4) 91 91
C10 Zr1 C10 33.4(5) . 91
O2 Zr1 C9 153.8(2) . .
O1 Zr1 C9 92.1(5) . .
O1 Zr1 C9 129.8(4) 40_655 .
O3 Zr1 C9 76.5(4) . .
O3 Zr1 C9 111.4(5) 91 .
C10 Zr1 C9 32.7(3) . .
C10 Zr1 C9 54.0(3) 91 .
O2 Zr1 C9 153.8(2) . 91
O1 Zr1 C9 129.8(4) . 91
O1 Zr1 C9 92.1(5) 40_655 91
O3 Zr1 C9 111.4(5) . 91
O3 Zr1 C9 76.5(4) 91 91
C10 Zr1 C9 54.0(3) . 91
C10 Zr1 C9 32.7(3) 91 91
C9 Zr1 C9 52.4(4) . 91
O2 Zr1 C8 161.0(8) . .
O1 Zr1 C8 123.1(4) . .
O1 Zr1 C8 123.1(4) 40_655 .
O3 Zr1 C8 81.4(4) . .
O3 Zr1 C8 81.4(4) 91 .
C10 Zr1 C8 53.1(4) . .
C10 Zr1 C8 53.1(4) 91 .
C9 Zr1 C8 31.1(3) . .
C9 Zr1 C8 31.1(3) 91 .
O2 Zr1 Zr1 33.9(3) . 40_655
O1 Zr1 Zr1 83.5(4) . 40_655
O1 Zr1 Zr1 37.2(2) 40_655 40_655
O3 Zr1 Zr1 116.2(2) . 40_655
O3 Zr1 Zr1 76.3(3) 91 40_655
C10 Zr1 Zr1 133.7(4) . 40_655
C10 Zr1 Zr1 113.8(4) 91 40_655
C9 Zr1 Zr1 166.3(4) . 40_655
C9 Zr1 Zr1 122.0(2) 91 40_655
C8 Zr1 Zr1 149.91(3) . 40_655
O2 Zr1 Zr1 33.9(3) . 87_546
O1 Zr1 Zr1 37.2(2) . 87_546
O1 Zr1 Zr1 83.5(4) 40_655 87_546
O3 Zr1 Zr1 76.3(3) . 87_546
O3 Zr1 Zr1 116.2(2) 91 87_546
C10 Zr1 Zr1 113.8(4) . 87_546
C10 Zr1 Zr1 133.7(4) 91 87_546
C9 Zr1 Zr1 122.0(2) . 87_546
C9 Zr1 Zr1 166.3(4) 91 87_546
C8 Zr1 Zr1 149.91(3) . 87_546
Zr1 Zr1 Zr1 60.002(1) 40_655 87_546
Zr1 O1 Zr1 105.6(5) . 87_546
Zr1 O1 H1O 127.4 . .
Zr1 O1 H1O 127.0 87_546 .
Zr1 O2 Zr1 112.2(6) . 40_655
Zr1 O2 Zr1 112.2(6) . 87_546
Zr1 O2 Zr1 112.2(6) 40_655 87_546
C1 O3 Zr1 126.3(12) . .
O3 C1 O3 131(2) 46_545 .
O3 C1 C2 114.4(11) 46_545 .
O3 C1 C2 114.4(11) . .
C3 C2 C3 118.6(14) 46_545 .
C3 C2 C1 120.7(7) 46_545 .
C3 C2 C1 120.7(7) . .
C4 C5 C4 119.9(14) . 46_545
C4 C5 C6 120.1(7) . .
C4 C5 C6 120.1(7) 46_545 .
C7 C6 C7 117.8(18) 46_545 .
C7 C6 C5 121.1(9) 46_545 .
C7 C6 C5 121.1(9) . .
C6 C7 C6 122.2(18) 59_455 .
C6 C7 H7 118.9 59_455 .
C6 C7 H7 118.9 . .
C9 C8 C9 106.8(14) 91 .
C9 C8 Zr1 70.0(6) 91 .
C9 C8 Zr1 70.0(6) . .
C9 C8 H8 126.6 91 .
C9 C8 H8 126.6 . .
Zr1 C8 H8 125.1 . .
C10 C9 C8 108.0(10) . .
C10 C9 Zr1 66.5(7) . .
C8 C9 Zr1 78.9(6) . .
C10 C9 H9 126.0 . .
C8 C9 H9 126.0 . .
Zr1 C9 H9 120.2 . .
C10 C10 C9 108.5(6) 91 .
C10 C10 Zr1 73.3(2) 91 .
C9 C10 Zr1 80.8(8) . .
C10 C10 H10 125.7 91 .
C9 C10 H10 125.7 . .
Zr1 C10 H10 112.5 . .
C4 C3 C2 121.0(14) . .
C4 C3 H3 119.5 . .
C2 C3 H3 119.5 . .
C3 C4 C5 119.8(14) . .
C3 C4 H4 120.1 . .
C5 C4 H4 120.1 . .

loop_
_geom_bond_atom_site_label_1
_geom_bond_atom_site_label_2
_geom_bond_distance
_geom_bond_site_symmetry_2
Zr1 O2 2.004(7) .
Zr1 O1 2.088(7) .
Zr1 O1 2.088(7) 40_655
Zr1 O3 2.201(9) .
Zr1 O3 2.201(9) 91
Zr1 C10 2.399(15) .
Zr1 C10 2.399(15) 91
Zr1 C9 2.582(11) .
Zr1 C9 2.582(11) 91
Zr1 C8 2.70(2) .
Zr1 Zr1 3.327(4) 40_655
Zr1 Zr1 3.327(4) 87_546
O1 Zr1 2.088(7) 87_546
O1 H1O 0.8485 .
O2 Zr1 2.004(7) 40_655
O2 Zr1 2.004(7) 87_546
O3 C1 1.256(10) .
C1 O3 1.256(10) 46_545
C1 C2 1.497(17) .
C2 C3 1.402(13) 46_545
C2 C3 1.402(13) .
C5 C4 1.401(13) .
C5 C4 1.401(13) 46_545
C5 C6 1.486(17) .
C6 C7 1.396(9) 46_545
C6 C7 1.396(9) .
C7 C6 1.396(9) 59_455
C7 H7 0.9500 .
C8 C9 1.419(12) 91
C8 C9 1.419(12) .
C8 H8 0.9500 .
C9 C10 1.413(12) .
C9 H9 0.9500 .
C10 C10 1.380(18) 91
C10 H10 0.9500 .
C3 C4 1.392(13) .
C3 H3 0.9500 .
C4 H4 0.9500 .

loop_
_platon_squeeze_void_nr
_platon_squeeze_void_average_x
_platon_squeeze_void_average_y
_platon_squeeze_void_average_z
_platon_squeeze_void_volume
_platon_squeeze_void_count_electrons
_platon_squeeze_void_content
1 0.000 0.000 0.000 175 131 ' '
2 0.273 -0.007 -0.005 39360 10796 ' '
3 0.500 0.000 0.500 175 131 ' '
4 0.500 0.500 0.000 175 131 ' '
5 0.000 0.500 0.500 175 130 ' '
